data_4337995
loop_
_publ_author_name
'Chyba, Jan'
'Moravec, Zdenek'
'Necas, Marek'
'Mathur, Sanjay'
'Pinkas, Jiri'

_publ_section_title
;
 Construction of Larger Molecular Aluminophosphate Cages from the Cyclic
 Four-Ring Building Unit.
;
_journal_issue 7
_journal_name_full 'Inorganic chemistry'
_journal_page_first 3753
_journal_paper_doi 10.1021/ic500083a
_journal_volume 53
_journal_year 2014
_chemical_formula_sum 'C60 H164 Al6 O44 P10 Si16'
_chemical_formula_weight 2510.93
_chemical_name_systematic
; 
 ? 
;
_space_group_IT_number 2
_symmetry_cell_setting triclinic
_symmetry_space_group_name_Hall '-P 1'
_symmetry_space_group_name_H-M 'P -1'
_atom_sites_solution_hydrogens geom
_atom_sites_solution_primary direct
_atom_sites_solution_secondary difmap
_audit_creation_method SHELXL-97
_cell_angle_alpha 61.565(3)
_cell_angle_beta 83.837(3)
_cell_angle_gamma 79.157(4)
_cell_formula_units_Z 1
_cell_length_a 13.9640(4)
_cell_length_b 17.0083(8)
_cell_length_c 17.4120(7)
_cell_measurement_reflns_used 14697
_cell_measurement_temperature 120(2)
_cell_measurement_theta_max 27.2753
_cell_measurement_theta_min 2.9227
_cell_volume 3570.8(3)
_computing_cell_refinement 'CrysAlis RED (Oxford Diffraction Ltd, 2009)'
_computing_data_collection 'CrysAlis CCD (Oxford Diffraction Ltd, 2009)'
_computing_data_reduction 'CrysAlis RED (Oxford Diffraction Ltd, 2009)'
_computing_structure_refinement 'SHELXL-97 (Sheldrick, 1997)'
_computing_structure_solution 'SHELXS-97 (Sheldrick, 1990)'
_diffrn_ambient_temperature 120(2)
_diffrn_detector_area_resol_mean 8.4353
_diffrn_measured_fraction_theta_full 0.940
_diffrn_measured_fraction_theta_max 0.940
_diffrn_measurement_device_type 'Xcalibur, Sapphire2, large Be window'
_diffrn_measurement_method '\w scan'
_diffrn_radiation_monochromator graphite
_diffrn_radiation_source 'Enhance (Mo) X-ray Source'
_diffrn_radiation_type MoK\a
_diffrn_radiation_wavelength 0.71073
_diffrn_reflns_av_R_equivalents 0.0706
_diffrn_reflns_av_sigmaI/netI 0.0883
_diffrn_reflns_limit_h_max 16
_diffrn_reflns_limit_h_min -16
_diffrn_reflns_limit_k_max 16
_diffrn_reflns_limit_k_min -20
_diffrn_reflns_limit_l_max 20
_diffrn_reflns_limit_l_min -20
_diffrn_reflns_number 41330
_diffrn_reflns_theta_full 25.00
_diffrn_reflns_theta_max 25.00
_diffrn_reflns_theta_min 2.93
_diffrn_standards_number 0
_exptl_absorpt_coefficient_mu 0.354
_exptl_absorpt_correction_T_max 1.00000
_exptl_absorpt_correction_T_min 0.39178
_exptl_absorpt_correction_type multi-scan
_exptl_absorpt_process_details 'CrysAlis RED (Oxford Diffraction Ltd, 2009)'
_exptl_crystal_density_diffrn 1.168
_exptl_crystal_density_method 'not measured'
_exptl_crystal_F_000 1328
_exptl_crystal_size_max 0.40
_exptl_crystal_size_mid 0.30
_exptl_crystal_size_min 0.30
_refine_diff_density_max 1.886
_refine_diff_density_min -0.723
_refine_diff_density_rms 0.133
_refine_ls_extinction_method none
_refine_ls_goodness_of_fit_ref 1.040
_refine_ls_hydrogen_treatment constr
_refine_ls_matrix_type full
_refine_ls_number_parameters 805
_refine_ls_number_reflns 11822
_refine_ls_number_restraints 427
_refine_ls_restrained_S_all 1.052
_refine_ls_R_factor_all 0.1050
_refine_ls_R_factor_gt 0.0702
_refine_ls_shift/su_max 0.004
_refine_ls_shift/su_mean 0.000
_refine_ls_structure_factor_coef Fsqd
_refine_ls_weighting_details 'calc w=1/[\s^2^(Fo^2^)+(0.1542P)^2^+0.0000P] where P=(Fo^2^+2Fc^2^)/3'
_refine_ls_weighting_scheme calc
_refine_ls_wR_factor_gt 0.2290
_refine_ls_wR_factor_ref 0.2409
_reflns_number_gt 7332
_reflns_number_total 11822
_reflns_threshold_expression >2sigma(I)
_cod_data_source_file comp-9_chyba25.cif
_cod_data_source_block c
_cod_depositor_comments
;
The following automatic conversions were performed:

'_symmetry_cell_setting' value 'Triclinic' changed to 'triclinic'
according to
/usr/data/users/saulius/automatic-downloads/rss-feeds/ACS/lib/dictionaries/cif_core.dic
dictionary named 'cif_core.dic' version 2.4.2 from 2011-04-26.

Automatic conversion script
Id: cif_fix_values 2281 2013-09-26 08:29:07Z andrius 

 Adding full bibliography for 4337991--4337995.cif.
;
_cod_original_cell_volume 3570.8(2)
_cod_original_sg_symbol_H-M P-1
_cod_database_code 4337995

loop_
_symmetry_equiv_pos_as_xyz
'x, y, z'
'-x, -y, -z'

loop_
_atom_site_label
_atom_site_type_symbol
_atom_site_fract_x
_atom_site_fract_y
_atom_site_fract_z
_atom_site_U_iso_or_equiv
_atom_site_adp_type
_atom_site_occupancy
_atom_site_symmetry_multiplicity
_atom_site_calc_flag
_atom_site_refinement_flags
_atom_site_disorder_assembly
_atom_site_disorder_group
P1 P 0.56288(9) 0.41553(10) 0.11808(8) 0.0197(3) Uani 1 1 d D . .
P2 P 0.18354(9) 0.72642(11) 0.04684(9) 0.0223(4) Uani 1 1 d . A .
P3 P 0.29118(9) 0.46814(10) 0.24803(9) 0.0212(3) Uani 1 1 d . . .
P4 P 0.40575(9) 0.70863(11) 0.14468(9) 0.0239(4) Uani 1 1 d . . .
Si1 Si 0.43318(12) 0.39462(14) 0.39458(11) 0.0414(5) Uani 1 1 d . . .
Si2 Si 0.12323(12) 0.37412(14) 0.27558(12) 0.0376(5) Uani 1 1 d . . .
Si3 Si 0.61441(11) 0.71432(13) 0.16200(11) 0.0312(4) Uani 1 1 d . . .
Si4 Si 0.45221(12) 0.25970(12) 0.17613(11) 0.0322(4) Uani 1 1 d D . .
Si5 Si 0.76623(11) 0.36244(13) 0.18010(11) 0.0329(4) Uani 1 1 d D . .
Si6A Si -0.0253(11) 0.7566(9) 0.0104(9) 0.0454(17) Uani 0.64(3) 1 d PDU A 1
C21A C -0.0818(14) 0.7426(17) -0.0723(12) 0.078(5) Uani 0.64(3) 1 d PDU A 1
H21A H -0.0483 0.7727 -0.1288 0.118 Uiso 0.64(3) 1 calc PR A 1
H21B H -0.1508 0.7698 -0.0774 0.118 Uiso 0.64(3) 1 calc PR A 1
H21C H -0.0764 0.6780 -0.0547 0.118 Uiso 0.64(3) 1 calc PR A 1
C22A C -0.0448(11) 0.8733(11) -0.0054(12) 0.061(3) Uani 0.64(3) 1 d PU A 1
H22A H -0.0156 0.8744 0.0427 0.091 Uiso 0.64(3) 1 calc PR A 1
H22B H -0.1149 0.8956 -0.0064 0.091 Uiso 0.64(3) 1 calc PR A 1
H22C H -0.0143 0.9121 -0.0608 0.091 Uiso 0.64(3) 1 calc PR A 1
C23A C -0.068(3) 0.6776(19) 0.1209(17) 0.061(5) Uani 0.64(3) 1 d PDU A 1
H23A H -0.0637 0.6173 0.1255 0.091 Uiso 0.64(3) 1 calc PR A 1
H23B H -0.1365 0.6998 0.1301 0.091 Uiso 0.64(3) 1 calc PR A 1
H23C H -0.0279 0.6742 0.1653 0.091 Uiso 0.64(3) 1 calc PR A 1
Si6B Si -0.026(2) 0.7755(16) 0.0155(17) 0.048(3) Uani 0.36(3) 1 d PDU A 2
C21B C -0.085(3) 0.794(3) -0.082(2) 0.081(5) Uani 0.36(3) 1 d PDU A 2
H21D H -0.0581 0.8426 -0.1334 0.121 Uiso 0.36(3) 1 calc PR A 2
H21E H -0.1552 0.8123 -0.0771 0.121 Uiso 0.36(3) 1 calc PR A 2
H21F H -0.0723 0.7385 -0.0871 0.121 Uiso 0.36(3) 1 calc PR A 2
C22B C -0.027(2) 0.8786(18) 0.026(2) 0.060(4) Uani 0.36(3) 1 d PDU A 2
H22D H 0.0183 0.8648 0.0723 0.091 Uiso 0.36(3) 1 calc PR A 2
H22E H -0.0926 0.8993 0.0417 0.091 Uiso 0.36(3) 1 calc PR A 2
H22F H -0.0055 0.9262 -0.0292 0.091 Uiso 0.36(3) 1 calc PR A 2
C23B C -0.085(5) 0.692(4) 0.128(4) 0.070(8) Uani 0.36(3) 1 d PU A 2
H23D H -0.0827 0.6332 0.1291 0.104 Uiso 0.36(3) 1 calc PR A 2
H23E H -0.1525 0.7174 0.1329 0.104 Uiso 0.36(3) 1 calc PR A 2
H23F H -0.0474 0.6833 0.1764 0.104 Uiso 0.36(3) 1 calc PR A 2
O1A O 0.1538(11) 0.7757(11) 0.2316(13) 0.0421(19) Uani 0.347(6) 1 d PDU B 1
O8A O 0.208(2) 0.916(2) 0.1044(13) 0.045(2) Uani 0.347(6) 1 d PDU B 1
P5A P 0.1745(10) 0.8685(12) 0.1979(12) 0.0433(12) Uani 0.347(6) 1 d PDU B 1
O18A O 0.0852(9) 0.9282(11) 0.2136(10) 0.053(2) Uani 0.347(6) 1 d PDU B 1
Si7A Si 0.0029(5) 0.9312(5) 0.2864(5) 0.0566(16) Uani 0.347(6) 1 d PDU B 1
C24A C 0.036(2) 0.836(2) 0.3938(12) 0.089(6) Uani 0.347(6) 1 d PDU B 1
H24A H 0.0528 0.7801 0.3891 0.133 Uiso 0.347(6) 1 calc PR B 1
H24B H -0.0189 0.8314 0.4349 0.133 Uiso 0.347(6) 1 calc PR B 1
H24C H 0.0926 0.8466 0.4150 0.133 Uiso 0.347(6) 1 calc PR B 1
C25A C 0.022(2) 1.0412(14) 0.2748(19) 0.107(8) Uani 0.347(6) 1 d PDU B 1
H25A H 0.0861 1.0344 0.2973 0.161 Uiso 0.347(6) 1 calc PR B 1
H25B H -0.0289 1.0611 0.3079 0.161 Uiso 0.347(6) 1 calc PR B 1
H25C H 0.0191 1.0864 0.2130 0.161 Uiso 0.347(6) 1 calc PR B 1
C26A C -0.1233(11) 0.9450(19) 0.2549(18) 0.093(5) Uani 0.347(6) 1 d PDU B 1
H26A H -0.1262 0.9720 0.1912 0.140 Uiso 0.347(6) 1 calc PR B 1
H26B H -0.1661 0.9846 0.2750 0.140 Uiso 0.347(6) 1 calc PR B 1
H26C H -0.1448 0.8857 0.2819 0.140 Uiso 0.347(6) 1 calc PR B 1
O19A O 0.2557(10) 0.8622(10) 0.2563(10) 0.0535(16) Uani 0.347(6) 1 d PDU B 1
Si8A Si 0.3350(9) 0.9252(7) 0.2551(9) 0.0582(17) Uani 0.347(6) 1 d PDU B 1
C27A C 0.4078(17) 0.8368(18) 0.3495(14) 0.099(5) Uani 0.347(6) 1 d PDU B 1
H27A H 0.3642 0.8086 0.3996 0.148 Uiso 0.347(6) 1 calc PR B 1
H27B H 0.4536 0.8644 0.3644 0.148 Uiso 0.347(6) 1 calc PR B 1
H27C H 0.4443 0.7908 0.3343 0.148 Uiso 0.347(6) 1 calc PR B 1
C28A C 0.279(2) 1.0256(18) 0.266(3) 0.121(6) Uani 0.347(6) 1 d PDU B 1
H28A H 0.2596 1.0754 0.2081 0.182 Uiso 0.347(6) 1 calc PR B 1
H28B H 0.3253 1.0430 0.2908 0.182 Uiso 0.347(6) 1 calc PR B 1
H28C H 0.2207 1.0122 0.3042 0.182 Uiso 0.347(6) 1 calc PR B 1
C29A C 0.412(2) 0.956(3) 0.1547(17) 0.064(5) Uani 0.347(6) 1 d PDU B 1
H29A H 0.4339 0.9026 0.1463 0.095 Uiso 0.347(6) 1 calc PR B 1
H29B H 0.4680 0.9797 0.1600 0.095 Uiso 0.347(6) 1 calc PR B 1
H29C H 0.3732 1.0028 0.1044 0.095 Uiso 0.347(6) 1 calc PR B 1
O1B O 0.1826(6) 0.7720(6) 0.2461(6) 0.0415(15) Uani 0.653(6) 1 d PDU B 2
O8B O 0.2022(13) 0.9104(12) 0.1025(7) 0.0445(17) Uani 0.653(6) 1 d PDU B 2
P5B P 0.1720(5) 0.8709(6) 0.1976(6) 0.0408(8) Uani 0.653(6) 1 d PDU B 2
O18B O 0.0639(5) 0.9160(6) 0.1981(6) 0.0581(17) Uani 0.653(6) 1 d PDU B 2
Si7B Si -0.0304(3) 0.9132(3) 0.2585(3) 0.0714(13) Uani 0.653(6) 1 d PDU B 2
C24B C 0.0014(12) 0.8499(13) 0.3742(8) 0.093(4) Uani 0.653(6) 1 d PDU B 2
H24D H 0.0108 0.7849 0.3928 0.139 Uiso 0.653(6) 1 calc PR B 2
H24E H -0.0515 0.8649 0.4092 0.139 Uiso 0.653(6) 1 calc PR B 2
H24F H 0.0617 0.8663 0.3825 0.139 Uiso 0.653(6) 1 calc PR B 2
C25B C -0.1034(11) 0.8510(11) 0.2311(12) 0.117(5) Uani 0.653(6) 1 d PDU B 2
H25D H -0.1152 0.8830 0.1682 0.175 Uiso 0.653(6) 1 calc PR B 2
H25E H -0.1658 0.8469 0.2632 0.175 Uiso 0.653(6) 1 calc PR B 2
H25F H -0.0680 0.7900 0.2472 0.175 Uiso 0.653(6) 1 calc PR B 2
C26B C -0.0959(11) 1.0289(9) 0.2268(11) 0.112(5) Uani 0.653(6) 1 d PDU B 2
H26D H -0.0755 1.0515 0.2637 0.168 Uiso 0.653(6) 1 calc PR B 2
H26E H -0.1663 1.0278 0.2343 0.168 Uiso 0.653(6) 1 calc PR B 2
H26F H -0.0807 1.0687 0.1655 0.168 Uiso 0.653(6) 1 calc PR B 2
O19B O 0.2272(5) 0.9067(6) 0.2444(5) 0.0508(13) Uani 0.653(6) 1 d PDU B 2
Si8B Si 0.3445(4) 0.8933(4) 0.2748(4) 0.0575(12) Uani 0.653(6) 1 d PDU B 2
C27B C 0.3898(9) 0.7783(8) 0.3470(7) 0.063(3) Uani 0.653(6) 1 d PDU B 2
H27D H 0.3490 0.7572 0.4003 0.095 Uiso 0.653(6) 1 calc PR B 2
H27E H 0.4571 0.7734 0.3622 0.095 Uiso 0.653(6) 1 calc PR B 2
H27F H 0.3885 0.7409 0.3184 0.095 Uiso 0.653(6) 1 calc PR B 2
C28B C 0.3256(12) 0.9702(13) 0.3254(14) 0.115(5) Uani 0.653(6) 1 d PDU B 2
H28D H 0.2555 0.9897 0.3303 0.172 Uiso 0.653(6) 1 calc PR B 2
H28E H 0.3573 1.0233 0.2888 0.172 Uiso 0.653(6) 1 calc PR B 2
H28F H 0.3538 0.9381 0.3837 0.172 Uiso 0.653(6) 1 calc PR B 2
C29B C 0.4190(13) 0.9447(14) 0.1749(10) 0.066(3) Uani 0.653(6) 1 d PDU B 2
H29D H 0.4328 0.9045 0.1480 0.099 Uiso 0.653(6) 1 calc PR B 2
H29E H 0.4804 0.9538 0.1896 0.099 Uiso 0.653(6) 1 calc PR B 2
H29F H 0.3833 1.0032 0.1338 0.099 Uiso 0.653(6) 1 calc PR B 2
Al1 Al 0.20340(11) 0.65567(13) 0.25125(11) 0.0269(4) Uani 1 1 d . . .
Al2 Al 0.27185(12) 0.88535(13) 0.02418(12) 0.0319(5) Uani 1 1 d . . .
Al3 Al 0.38178(10) 0.58544(11) 0.06671(9) 0.0176(4) Uani 1 1 d . . .
O2 O 0.3310(3) 0.6704(3) 0.2144(3) 0.0373(11) Uani 1 1 d . B .
O3 O 0.2287(2) 0.5336(3) 0.2728(2) 0.0270(9) Uani 1 1 d . B .
O4 O 0.1596(3) 0.6958(3) 0.1417(2) 0.0327(10) Uani 1 1 d . A .
O5 O 0.2675(2) 0.6665(3) 0.0301(2) 0.0277(9) Uani 1 1 d . . .
O6 O 0.3168(2) 0.5040(3) 0.1523(2) 0.0239(9) Uani 1 1 d . . .
O7 O 0.4365(2) 0.6544(2) 0.0959(2) 0.0230(9) Uani 1 1 d . . .
O9 O 0.2016(3) 0.8246(3) 0.0006(3) 0.0351(10) Uani 1 1 d . A .
O10 O 0.3742(3) 0.8078(3) 0.0798(3) 0.0359(10) Uani 1 1 d . B .
O11 O 0.2427(3) 0.6151(3) 0.3676(3) 0.0416(12) Uani 1 1 d . B .
O12 O 0.0729(3) 0.6393(3) 0.2924(2) 0.0355(10) Uani 1 1 d . B .
O13 O 0.4973(2) 0.5022(2) 0.0958(2) 0.0236(9) Uani 1 1 d D . .
O14 O 0.3880(3) 0.4289(3) 0.2965(2) 0.0328(10) Uani 1 1 d . . .
O15 O 0.5115(3) 0.3332(3) 0.1810(2) 0.0283(9) Uani 1 1 d D . .
O16 O 0.6489(2) 0.4092(3) 0.1715(2) 0.0259(9) Uani 1 1 d D . .
O17 O 0.4972(2) 0.7061(3) 0.1900(2) 0.0307(10) Uani 1 1 d . . .
O20 O 0.0918(2) 0.7264(3) 0.0024(3) 0.0332(10) Uani 1 1 d . . .
O21 O 0.2397(3) 0.3848(3) 0.2758(2) 0.0297(9) Uani 1 1 d . . .
O22 O 0.6053(2) 0.4015(3) 0.0414(2) 0.0244(9) Uani 1 1 d D . .
C1 C 0.2437(6) 0.5792(7) 0.5149(5) 0.077(3) Uani 1 1 d . B .
H1A H 0.2764 0.6305 0.5019 0.116 Uiso 1 1 calc R . .
H1B H 0.2923 0.5244 0.5312 0.116 Uiso 1 1 calc R . .
H1C H 0.1968 0.5701 0.5634 0.116 Uiso 1 1 calc R . .
C2 C 0.1907(5) 0.5985(5) 0.4351(4) 0.0472(18) Uani 1 1 d . . .
C3 C 0.0895(5) 0.6029(6) 0.4393(4) 0.056(2) Uani 1 1 d . B .
H3A H 0.0557 0.5926 0.4929 0.068 Uiso 1 1 calc R . .
C4 C 0.0364(4) 0.6220(5) 0.3670(4) 0.0446(18) Uani 1 1 d . . .
C5 C -0.0716(5) 0.6224(7) 0.3762(5) 0.077(3) Uani 1 1 d . B .
H5A H -0.1049 0.6812 0.3700 0.115 Uiso 1 1 calc R . .
H5B H -0.0872 0.5745 0.4339 0.115 Uiso 1 1 calc R . .
H5C H -0.0934 0.6117 0.3308 0.115 Uiso 1 1 calc R . .
C6 C 0.3327(6) 0.3582(6) 0.4770(5) 0.074(3) Uani 1 1 d . . .
H6A H 0.2784 0.4084 0.4621 0.111 Uiso 1 1 calc R . .
H6B H 0.3563 0.3402 0.5349 0.111 Uiso 1 1 calc R . .
H6C H 0.3103 0.3067 0.4774 0.111 Uiso 1 1 calc R . .
C7 C 0.4798(6) 0.4875(6) 0.3917(5) 0.070(3) Uani 1 1 d . . .
H7A H 0.5290 0.5075 0.3447 0.105 Uiso 1 1 calc R . .
H7B H 0.5095 0.4680 0.4477 0.105 Uiso 1 1 calc R . .
H7C H 0.4263 0.5377 0.3812 0.105 Uiso 1 1 calc R . .
C8 C 0.5319(6) 0.2997(6) 0.4078(5) 0.071(3) Uani 1 1 d . . .
H8A H 0.5741 0.3185 0.3554 0.106 Uiso 1 1 calc R . .
H8B H 0.5034 0.2476 0.4163 0.106 Uiso 1 1 calc R . .
H8C H 0.5705 0.2828 0.4588 0.106 Uiso 1 1 calc R . .
C9 C 0.0759(6) 0.4571(6) 0.1681(6) 0.082(3) Uani 1 1 d . . .
H9A H 0.1189 0.4498 0.1228 0.123 Uiso 1 1 calc R . .
H9B H 0.0733 0.5183 0.1608 0.123 Uiso 1 1 calc R . .
H9C H 0.0102 0.4478 0.1630 0.123 Uiso 1 1 calc R . .
C10 C 0.1251(6) 0.2613(6) 0.2930(6) 0.074(3) Uani 1 1 d . . .
H10A H 0.1615 0.2182 0.3459 0.111 Uiso 1 1 calc R . .
H10B H 0.1568 0.2551 0.2427 0.111 Uiso 1 1 calc R . .
H10C H 0.0582 0.2488 0.3000 0.111 Uiso 1 1 calc R . .
C11 C 0.0571(6) 0.3915(7) 0.3649(6) 0.076(3) Uani 1 1 d . . .
H11A H 0.0839 0.3440 0.4210 0.114 Uiso 1 1 calc R . .
H11B H -0.0122 0.3888 0.3635 0.114 Uiso 1 1 calc R . .
H11C H 0.0642 0.4509 0.3577 0.114 Uiso 1 1 calc R . .
C12 C 0.6756(5) 0.6038(5) 0.1736(5) 0.056(2) Uani 1 1 d . . .
H12A H 0.6413 0.5858 0.1397 0.084 Uiso 1 1 calc R . .
H12B H 0.6750 0.5585 0.2353 0.084 Uiso 1 1 calc R . .
H12C H 0.7432 0.6081 0.1521 0.084 Uiso 1 1 calc R . .
C13 C 0.6583(5) 0.7415(5) 0.2421(5) 0.051(2) Uani 1 1 d . . .
H13A H 0.6196 0.7979 0.2378 0.076 Uiso 1 1 calc R . .
H13B H 0.7271 0.7490 0.2295 0.076 Uiso 1 1 calc R . .
H13C H 0.6514 0.6922 0.3012 0.076 Uiso 1 1 calc R . .
C14 C 0.6228(4) 0.8048(5) 0.0487(4) 0.0453(18) Uani 1 1 d . . .
H14A H 0.5951 0.7892 0.0093 0.068 Uiso 1 1 calc R . .
H14B H 0.6913 0.8113 0.0325 0.068 Uiso 1 1 calc R . .
H14C H 0.5864 0.8620 0.0442 0.068 Uiso 1 1 calc R . .
C15 C 0.4053(5) 0.1973(5) 0.2883(4) 0.0495(18) Uani 1 1 d D . .
H15A H 0.4600 0.1617 0.3274 0.074 Uiso 1 1 calc R . .
H15B H 0.3628 0.1567 0.2900 0.074 Uiso 1 1 calc R . .
H15C H 0.3681 0.2403 0.3071 0.074 Uiso 1 1 calc R . .
C16 C 0.5396(5) 0.1838(4) 0.1445(4) 0.0434(17) Uani 1 1 d D . .
H16A H 0.5876 0.1476 0.1905 0.065 Uiso 1 1 calc R . .
H16B H 0.5731 0.2199 0.0897 0.065 Uiso 1 1 calc R . .
H16C H 0.5046 0.1435 0.1365 0.065 Uiso 1 1 calc R . .
C17 C 0.3553(4) 0.3248(5) 0.0956(4) 0.0420(17) Uani 1 1 d D . .
H17A H 0.3170 0.3714 0.1090 0.063 Uiso 1 1 calc R . .
H17B H 0.3127 0.2840 0.0980 0.063 Uiso 1 1 calc R . .
H17C H 0.3847 0.3536 0.0370 0.063 Uiso 1 1 calc R . .
C18 C 0.7751(5) 0.2467(4) 0.1954(4) 0.0455(18) Uani 1 1 d D . .
H18A H 0.7545 0.2490 0.1422 0.068 Uiso 1 1 calc R . .
H18B H 0.7328 0.2132 0.2446 0.068 Uiso 1 1 calc R . .
H18C H 0.8428 0.2161 0.2075 0.068 Uiso 1 1 calc R . .
C19 C 0.8315(4) 0.4357(5) 0.0795(4) 0.0502(19) Uani 1 1 d D . .
H19A H 0.8075 0.4352 0.0289 0.075 Uiso 1 1 calc R . .
H19B H 0.9016 0.4127 0.0850 0.075 Uiso 1 1 calc R . .
H19C H 0.8199 0.4978 0.0715 0.075 Uiso 1 1 calc R . .
C20 C 0.8076(5) 0.3615(5) 0.2786(4) 0.0481(19) Uani 1 1 d D . .
H20A H 0.7663 0.3287 0.3290 0.072 Uiso 1 1 calc R . .
H20B H 0.8028 0.4239 0.2687 0.072 Uiso 1 1 calc R . .
H20C H 0.8755 0.3315 0.2900 0.072 Uiso 1 1 calc R . .
C30 C 0.3086(5) 0.9909(5) -0.0749(5) 0.0526(19) Uani 1 1 d . B .
H30A H 0.3250 0.9782 -0.1245 0.079 Uiso 1 1 calc R . .
H30B H 0.3654 1.0074 -0.0606 0.079 Uiso 1 1 calc R . .
H30C H 0.2542 1.0411 -0.0902 0.079 Uiso 1 1 calc R . .

loop_
_atom_site_aniso_label
_atom_site_aniso_U_11
_atom_site_aniso_U_22
_atom_site_aniso_U_33
_atom_site_aniso_U_23
_atom_site_aniso_U_13
_atom_site_aniso_U_12
P1 0.0158(6) 0.0248(9) 0.0207(7) -0.0140(7) -0.0020(5) 0.0026(6)
P2 0.0135(6) 0.0276(10) 0.0287(8) -0.0173(7) 0.0000(5) 0.0021(6)
P3 0.0176(6) 0.0255(9) 0.0221(7) -0.0131(7) 0.0005(5) -0.0021(6)
P4 0.0145(6) 0.0337(10) 0.0355(8) -0.0264(8) 0.0035(6) -0.0043(6)
Si1 0.0339(9) 0.0593(15) 0.0297(9) -0.0225(10) -0.0087(7) 0.0048(9)
Si2 0.0320(9) 0.0481(13) 0.0446(10) -0.0292(10) 0.0111(8) -0.0181(9)
Si3 0.0185(7) 0.0440(12) 0.0423(10) -0.0289(9) 0.0012(7) -0.0066(7)
Si4 0.0357(9) 0.0279(11) 0.0368(9) -0.0187(9) 0.0060(7) -0.0072(8)
Si5 0.0213(8) 0.0445(12) 0.0394(9) -0.0281(9) -0.0110(7) 0.0100(8)
Si6A 0.0152(15) 0.067(5) 0.071(2) -0.051(3) -0.0075(14) 0.011(3)
C21A 0.031(5) 0.128(15) 0.115(7) -0.090(11) -0.024(6) 0.004(12)
C22A 0.039(5) 0.065(5) 0.086(7) -0.050(5) -0.011(5) 0.020(5)
C23A 0.019(12) 0.084(8) 0.097(4) -0.061(6) 0.025(6) -0.011(9)
Si6B 0.018(2) 0.069(5) 0.071(3) -0.049(4) -0.005(3) 0.013(4)
C21B 0.034(7) 0.132(16) 0.106(6) -0.082(12) -0.024(6) 0.006(14)
C22B 0.041(8) 0.065(6) 0.087(10) -0.053(7) -0.013(8) 0.023(6)
C23B 0.020(14) 0.090(11) 0.104(6) -0.058(9) 0.025(7) 0.000(11)
O1A 0.037(4) 0.044(3) 0.061(4) -0.039(3) 0.013(3) -0.008(3)
O8A 0.040(3) 0.042(3) 0.062(3) -0.037(3) 0.014(3) 0.000(3)
P5A 0.0404(19) 0.0447(19) 0.0631(19) -0.0433(18) 0.0147(16) -0.0056(17)
O18A 0.051(3) 0.054(3) 0.071(3) -0.049(3) 0.018(3) 0.001(3)
Si7A 0.053(3) 0.065(3) 0.067(3) -0.050(3) 0.022(2) -0.001(3)
C24A 0.081(12) 0.092(10) 0.076(5) -0.036(7) 0.021(6) 0.007(10)
C25A 0.15(2) 0.074(9) 0.14(2) -0.089(11) 0.02(2) -0.002(16)
C26A 0.050(4) 0.084(8) 0.118(9) -0.036(8) 0.017(5) 0.011(7)
O19A 0.055(3) 0.055(3) 0.070(3) -0.044(3) 0.010(2) -0.016(2)
Si8A 0.069(3) 0.058(4) 0.072(3) -0.048(3) 0.005(2) -0.021(3)
C27A 0.081(8) 0.118(9) 0.079(7) -0.023(7) -0.007(5) -0.038(7)
C28A 0.089(15) 0.126(11) 0.23(2) -0.153(14) 0.017(11) -0.020(7)
C29A 0.067(9) 0.055(10) 0.078(7) -0.033(7) 0.007(7) -0.028(7)
O1B 0.041(3) 0.042(2) 0.060(3) -0.041(2) 0.015(3) -0.010(2)
O8B 0.042(3) 0.040(3) 0.060(2) -0.036(2) 0.012(2) 0.003(3)
P5B 0.0373(13) 0.0433(14) 0.0608(14) -0.0426(13) 0.0139(11) -0.0061(12)
O18B 0.047(2) 0.058(3) 0.079(3) -0.049(2) 0.017(2) 0.004(2)
Si7B 0.058(2) 0.057(2) 0.092(3) -0.041(2) 0.033(2) 0.0064(18)
C24B 0.082(9) 0.084(7) 0.089(4) -0.037(5) 0.028(4) 0.011(6)
C25B 0.069(8) 0.102(12) 0.160(15) -0.041(12) -0.010(10) -0.020(8)
C26B 0.088(8) 0.073(6) 0.129(9) -0.036(6) 0.044(8) 0.033(6)
O19B 0.057(2) 0.049(3) 0.073(3) -0.051(2) 0.016(2) -0.015(2)
Si8B 0.065(2) 0.066(3) 0.076(3) -0.058(3) 0.0129(19) -0.029(2)
C27B 0.073(6) 0.081(5) 0.054(5) -0.037(4) -0.003(5) -0.036(4)
C28B 0.080(11) 0.157(11) 0.210(18) -0.168(14) 0.013(8) -0.028(9)
C29B 0.062(5) 0.056(6) 0.084(6) -0.031(5) 0.005(5) -0.029(5)
Al1 0.0199(8) 0.0366(12) 0.0314(9) -0.0238(9) 0.0088(7) -0.0039(8)
Al2 0.0265(9) 0.0246(11) 0.0460(11) -0.0201(10) 0.0048(8) -0.0004(8)
Al3 0.0120(7) 0.0237(10) 0.0215(8) -0.0155(8) 0.0010(6) 0.0008(7)
O2 0.026(2) 0.062(3) 0.045(2) -0.040(2) 0.0127(18) -0.018(2)
O3 0.0230(19) 0.033(3) 0.028(2) -0.018(2) 0.0039(15) -0.0013(17)
O4 0.0228(19) 0.044(3) 0.027(2) -0.016(2) 0.0033(16) 0.0022(18)
O5 0.0159(17) 0.038(3) 0.033(2) -0.023(2) -0.0033(15) 0.0088(17)
O6 0.0210(18) 0.031(2) 0.0256(19) -0.0180(19) 0.0058(15) -0.0073(17)
O7 0.0161(17) 0.028(2) 0.032(2) -0.0215(19) 0.0011(15) -0.0013(16)
O9 0.035(2) 0.026(3) 0.043(2) -0.016(2) -0.0054(19) 0.0012(19)
O10 0.026(2) 0.030(3) 0.060(3) -0.030(2) -0.0008(19) 0.0001(19)
O11 0.031(2) 0.071(4) 0.044(2) -0.045(3) 0.0074(19) -0.008(2)
O12 0.0217(19) 0.046(3) 0.034(2) -0.019(2) 0.0092(17) 0.0002(19)
O13 0.0177(17) 0.026(2) 0.028(2) -0.0162(19) -0.0008(15) 0.0061(16)
O14 0.025(2) 0.040(3) 0.033(2) -0.018(2) -0.0057(17) 0.0023(18)
O15 0.036(2) 0.023(2) 0.027(2) -0.0135(19) 0.0019(17) -0.0042(18)
O16 0.0202(18) 0.035(3) 0.029(2) -0.022(2) -0.0083(15) 0.0081(17)
O17 0.0208(19) 0.049(3) 0.039(2) -0.034(2) 0.0041(16) -0.0083(18)
O20 0.0121(18) 0.046(3) 0.049(2) -0.031(2) -0.0039(17) 0.0031(18)
O21 0.033(2) 0.029(3) 0.028(2) -0.015(2) 0.0093(17) -0.0103(18)
O22 0.0218(18) 0.034(3) 0.0233(19) -0.0216(19) -0.0006(15) 0.0048(17)
C1 0.067(5) 0.138(9) 0.047(4) -0.058(5) -0.002(4) -0.017(5)
C2 0.052(4) 0.066(6) 0.036(4) -0.036(4) 0.008(3) -0.007(4)
C3 0.042(4) 0.084(6) 0.038(4) -0.029(4) 0.016(3) -0.006(4)
C4 0.033(3) 0.048(5) 0.044(4) -0.019(4) 0.018(3) -0.004(3)
C5 0.030(4) 0.118(8) 0.059(5) -0.031(5) 0.020(3) -0.001(4)
C6 0.066(5) 0.106(8) 0.035(4) -0.026(5) 0.005(4) -0.001(5)
C7 0.060(5) 0.103(8) 0.061(5) -0.049(5) -0.017(4) -0.006(5)
C8 0.058(5) 0.092(7) 0.044(4) -0.028(5) -0.021(4) 0.029(5)
C9 0.064(5) 0.092(8) 0.075(6) -0.017(6) -0.022(5) -0.028(5)
C10 0.058(5) 0.071(6) 0.120(8) -0.064(6) 0.017(5) -0.029(5)
C11 0.057(5) 0.112(8) 0.108(7) -0.089(7) 0.048(5) -0.046(5)
C12 0.037(4) 0.052(5) 0.090(6) -0.045(5) 0.007(4) -0.006(4)
C13 0.032(3) 0.079(6) 0.064(5) -0.050(5) -0.003(3) -0.013(4)
C14 0.034(3) 0.064(5) 0.050(4) -0.035(4) 0.015(3) -0.020(3)
C15 0.058(4) 0.036(4) 0.047(4) -0.015(4) 0.016(3) -0.011(4)
C16 0.055(4) 0.031(4) 0.049(4) -0.024(4) 0.002(3) -0.004(3)
C17 0.035(3) 0.047(5) 0.056(4) -0.033(4) 0.000(3) -0.008(3)
C18 0.038(4) 0.045(5) 0.047(4) -0.022(4) -0.013(3) 0.016(3)
C19 0.027(3) 0.073(6) 0.072(5) -0.052(5) 0.001(3) -0.005(3)
C20 0.036(3) 0.061(5) 0.053(4) -0.035(4) -0.025(3) 0.015(3)
C30 0.051(4) 0.036(5) 0.072(5) -0.029(4) 0.013(4) -0.005(3)

loop_
_atom_type_symbol
_atom_type_description
_atom_type_scat_dispersion_real
_atom_type_scat_dispersion_imag
_atom_type_scat_source
C C 0.0033 0.0016 'International Tables Vol C Tables 4.2.6.8 and 6.1.1.4'
H H 0.0000 0.0000 'International Tables Vol C Tables 4.2.6.8 and 6.1.1.4'
O O 0.0106 0.0060 'International Tables Vol C Tables 4.2.6.8 and 6.1.1.4'
Al Al 0.0645 0.0514 'International Tables Vol C Tables 4.2.6.8 and 6.1.1.4'
Si Si 0.0817 0.0704 'International Tables Vol C Tables 4.2.6.8 and 6.1.1.4'
P P 0.1023 0.0942 'International Tables Vol C Tables 4.2.6.8 and 6.1.1.4'

loop_
_geom_angle_atom_site_label_1
_geom_angle_atom_site_label_2
_geom_angle_atom_site_label_3
_geom_angle
_geom_angle_site_symmetry_1
_geom_angle_site_symmetry_3
O13 P1 O22 115.4(2) . .
O13 P1 O16 108.7(2) . .
O22 P1 O16 107.89(19) . .
O13 P1 O15 111.4(2) . .
O22 P1 O15 108.4(2) . .
O16 P1 O15 104.4(2) . .
O4 P2 O5 113.7(2) . .
O4 P2 O9 111.2(2) . .
O5 P2 O9 110.4(2) . .
O4 P2 O20 108.2(2) . .
O5 P2 O20 107.6(2) . .
O9 P2 O20 105.2(2) . .
O3 P3 O6 115.6(2) . .
O3 P3 O14 112.6(2) . .
O6 P3 O14 106.5(2) . .
O3 P3 O21 109.6(2) . .
O6 P3 O21 107.2(2) . .
O14 P3 O21 104.8(2) . .
O2 P4 O7 112.8(2) . .
O2 P4 O10 113.1(2) . .
O7 P4 O10 109.6(2) . .
O2 P4 O17 107.3(2) . .
O7 P4 O17 107.8(2) . .
O10 P4 O17 105.9(2) . .
O14 Si1 C7 108.1(3) . .
O14 Si1 C8 104.1(3) . .
C7 Si1 C8 111.7(4) . .
O14 Si1 C6 107.7(3) . .
C7 Si1 C6 112.1(4) . .
C8 Si1 C6 112.7(4) . .
O21 Si2 C10 105.8(3) . .
O21 Si2 C9 107.2(3) . .
C10 Si2 C9 110.8(5) . .
O21 Si2 C11 108.6(3) . .
C10 Si2 C11 111.1(4) . .
C9 Si2 C11 112.9(5) . .
O17 Si3 C12 107.5(3) . .
O17 Si3 C14 109.0(2) . .
C12 Si3 C14 111.7(3) . .
O17 Si3 C13 103.9(2) . .
C12 Si3 C13 111.9(4) . .
C14 Si3 C13 112.4(3) . .
O15 Si4 C15 103.9(3) . .
O15 Si4 C17 107.6(3) . .
C15 Si4 C17 113.3(3) . .
O15 Si4 C16 108.7(3) . .
C15 Si4 C16 111.0(3) . .
C17 Si4 C16 111.7(3) . .
O16 Si5 C18 108.8(3) . .
O16 Si5 C19 107.7(3) . .
C18 Si5 C19 112.6(3) . .
O16 Si5 C20 104.7(2) . .
C18 Si5 C20 111.0(3) . .
C19 Si5 C20 111.6(3) . .
O20 Si6A C22A 107.4(9) . .
O20 Si6A C21A 106.2(9) . .
C22A Si6A C21A 114.5(8) . .
O20 Si6A C23A 108.3(12) . .
C22A Si6A C23A 111.1(13) . .
C21A Si6A C23A 109.0(14) . .
O20 Si6B C21B 101.6(16) . .
O20 Si6B C23B 110(2) . .
C21B Si6B C23B 115(3) . .
O20 Si6B C22B 111.7(17) . .
C21B Si6B C22B 115.0(14) . .
C23B Si6B C22B 104(3) . .
P5A O1A Al1 146.3(12) . .
P5A O8A Al2 137(2) . .
O1A P5A O8A 117.6(16) . .
O1A P5A O18A 109.9(12) . .
O8A P5A O18A 109.0(16) . .
O1A P5A O19A 106.4(12) . .
O8A P5A O19A 108.1(15) . .
O18A P5A O19A 105.1(11) . .
P5A O18A Si7A 143.4(13) . .
O18A Si7A C24A 109.8(11) . .
O18A Si7A C26A 114.2(10) . .
C24A Si7A C26A 114.9(13) . .
O18A Si7A C25A 96.0(10) . .
C24A Si7A C25A 113.0(14) . .
C26A Si7A C25A 107.4(12) . .
P5A O19A Si8A 138.9(12) . .
O19A Si8A C28A 114.3(12) . .
O19A Si8A C29A 108.9(14) . .
C28A Si8A C29A 110.9(14) . .
O19A Si8A C27A 97.8(11) . .
C28A Si8A C27A 115.0(14) . .
C29A Si8A C27A 109.1(13) . .
P5B O1B Al1 151.9(7) . .
P5B O8B Al2 143.7(12) . .
O1B P5B O8B 116.1(9) . .
O1B P5B O19B 110.0(7) . .
O8B P5B O19B 109.7(8) . .
O1B P5B O18B 111.6(7) . .
O8B P5B O18B 104.8(9) . .
O19B P5B O18B 103.9(6) . .
P5B O18B Si7B 143.7(7) . .
O18B Si7B C25B 101.8(7) . .
O18B Si7B C24B 110.7(6) . .
C25B Si7B C24B 110.3(9) . .
O18B Si7B C26B 110.5(6) . .
C25B Si7B C26B 109.7(8) . .
C24B Si7B C26B 113.3(9) . .
P5B O19B Si8B 137.4(6) . .
O19B Si8B C27B 112.0(6) . .
O19B Si8B C29B 107.9(7) . .
C27B Si8B C29B 114.4(8) . .
O19B Si8B C28B 99.4(6) . .
C27B Si8B C28B 114.5(8) . .
C29B Si8B C28B 107.4(9) . .
O4 Al1 O2 94.32(18) . .
O4 Al1 O1A 84.3(6) . .
O2 Al1 O1A 98.7(5) . .
O4 Al1 O3 92.52(18) . .
O2 Al1 O3 91.37(18) . .
O1A Al1 O3 169.6(5) . .
O4 Al1 O12 87.24(18) . .
O2 Al1 O12 178.44(19) . .
O1A Al1 O12 81.4(5) . .
O3 Al1 O12 88.54(18) . .
O4 Al1 O11 177.15(18) . .
O2 Al1 O11 88.33(18) . .
O1A Al1 O11 94.3(6) . .
O3 Al1 O11 88.45(18) . .
O12 Al1 O11 90.11(17) . .
O4 Al1 O1B 95.4(3) . .
O2 Al1 O1B 88.8(3) . .
O1A Al1 O1B 14.4(5) . .
O3 Al1 O1B 172.0(3) . .
O12 Al1 O1B 91.0(3) . .
O11 Al1 O1B 83.6(3) . .
O9 Al2 O10 106.1(2) . .
O9 Al2 O8B 104.9(6) . .
O10 Al2 O8B 105.5(6) . .
O9 Al2 O8A 109.5(11) . .
O10 Al2 O8A 104.0(11) . .
O8B Al2 O8A 4.6(17) . .
O9 Al2 C30 115.1(3) . .
O10 Al2 C30 111.8(3) . .
O8B Al2 C30 112.7(6) . .
O8A Al2 C30 109.8(10) . .
O22 Al3 O6 123.43(18) 2_665 .
O22 Al3 O7 120.73(18) 2_665 .
O6 Al3 O7 115.83(17) . .
O22 Al3 O5 86.43(16) 2_665 .
O6 Al3 O5 90.45(17) . .
O7 Al3 O5 94.20(18) . .
O22 Al3 O13 89.13(16) 2_665 .
O6 Al3 O13 90.97(18) . .
O7 Al3 O13 89.12(16) . .
O5 Al3 O13 175.39(17) . .
P4 O2 Al1 151.6(3) . .
P3 O3 Al1 144.6(2) . .
P2 O4 Al1 147.9(2) . .
P2 O5 Al3 149.6(2) . .
P3 O6 Al3 141.4(2) . .
P4 O7 Al3 136.7(2) . .
P2 O9 Al2 133.9(3) . .
P4 O10 Al2 142.1(3) . .
C2 O11 Al1 128.7(4) . .
C4 O12 Al1 128.8(4) . .
P1 O13 Al3 158.4(3) . .
P3 O14 Si1 140.6(3) . .
P1 O15 Si4 139.0(2) . .
P1 O16 Si5 134.0(2) . .
P4 O17 Si3 135.6(2) . .
P2 O20 Si6A 134.5(5) . .
P2 O20 Si6B 124.1(8) . .
Si6A O20 Si6B 11.9(10) . .
P3 O21 Si2 132.7(3) . .
P1 O22 Al3 159.4(2) . 2_665
O11 C2 C3 125.1(6) . .
O11 C2 C1 115.3(6) . .
C3 C2 C1 119.4(6) . .
C2 C3 C4 121.9(6) . .
O12 C4 C3 124.6(6) . .
O12 C4 C5 115.7(6) . .
C3 C4 C5 119.7(6) . .

loop_
_geom_bond_atom_site_label_1
_geom_bond_atom_site_label_2
_geom_bond_distance
_geom_bond_site_symmetry_2
P1 O13 1.478(4) .
P1 O22 1.507(3) .
P1 O16 1.554(3) .
P1 O15 1.556(4) .
P2 O4 1.496(4) .
P2 O5 1.503(4) .
P2 O9 1.528(4) .
P2 O20 1.567(4) .
P3 O3 1.482(4) .
P3 O6 1.504(3) .
P3 O14 1.535(4) .
P3 O21 1.554(4) .
P4 O2 1.490(4) .
P4 O7 1.509(4) .
P4 O10 1.526(4) .
P4 O17 1.555(4) .
Si1 O14 1.673(4) .
Si1 C7 1.796(8) .
Si1 C8 1.854(8) .
Si1 C6 1.861(8) .
Si2 O21 1.670(4) .
Si2 C10 1.790(8) .
Si2 C9 1.825(8) .
Si2 C11 1.839(7) .
Si3 O17 1.669(4) .
Si3 C12 1.838(7) .
Si3 C14 1.844(7) .
Si3 C13 1.854(6) .
Si4 O15 1.662(4) .
Si4 C15 1.839(6) .
Si4 C17 1.840(6) .
Si4 C16 1.844(6) .
Si5 O16 1.669(3) .
Si5 C18 1.838(7) .
Si5 C19 1.860(7) .
Si5 C20 1.860(6) .
Si6A O20 1.631(16) .
Si6A C22A 1.840(15) .
Si6A C21A 1.842(11) .
Si6A C23A 1.86(2) .
Si6B O20 1.75(3) .
Si6B C21B 1.820(16) .
Si6B C23B 1.99(5) .
Si6B C22B 1.85(2) .
O1A P5A 1.475(13) .
O1A Al1 1.902(15) .
O8A P5A 1.498(13) .
O8A Al2 1.81(3) .
P5A O18A 1.541(13) .
P5A O19A 1.559(13) .
O18A Si7A 1.629(11) .
Si7A C24A 1.830(14) .
Si7A C26A 1.842(14) .
Si7A C25A 1.852(15) .
O19A Si8A 1.671(12) .
Si8A C28A 1.826(14) .
Si8A C29A 1.847(14) .
Si8A C27A 1.851(15) .
O1B P5B 1.465(8) .
O1B Al1 1.904(8) .
O8B P5B 1.507(8) .
O8B Al2 1.760(14) .
P5B O19B 1.553(8) .
P5B O18B 1.561(8) .
O18B Si7B 1.587(7) .
Si7B C25B 1.838(13) .
Si7B C24B 1.834(12) .
Si7B C26B 1.846(11) .
O19B Si8B 1.717(8) .
Si8B C27B 1.781(11) .
Si8B C29B 1.837(10) .
Si8B C28B 1.864(11) .
Al1 O4 1.826(4) .
Al1 O2 1.848(4) .
Al1 O3 1.894(4) .
Al1 O12 1.907(4) .
Al1 O11 1.910(4) .
Al2 O9 1.752(4) .
Al2 O10 1.759(4) .
Al2 C30 1.915(7) .
Al3 O22 1.780(3) 2_665
Al3 O6 1.784(4) .
Al3 O7 1.790(4) .
Al3 O5 1.846(4) .
Al3 O13 1.870(4) .
O11 C2 1.252(7) .
O12 C4 1.259(7) .
O22 Al3 1.780(3) 2_665
C1 C2 1.510(9) .
C2 C3 1.397(9) .
C3 C4 1.400(9) .
C4 C5 1.498(9) .
